data_1529999
loop_
_publ_author_name
'Gladyshevskii, E.I.'
'Kripyakevich, P.I.'
'Bodak, O.I.'

_publ_section_title
;
 The crystal structure of the compound Ca Al2 Si2 and its analogues
;
_journal_name_full 'Ukrains'kii Fizichnii Zhurnal (Ukrainian Edition)'
_journal_page_first 447
_journal_page_last 452
_journal_volume 12
_journal_year 1967
_chemical_formula_sum 'Al2 Ca Si2'
_chemical_name_systematic 'Ca Al2 Si2'
_space_group_IT_number 164
_symmetry_space_group_name_Hall '-P 3 2"'
_symmetry_space_group_name_H-M 'P -3 m 1'
_cell_angle_alpha 90
_cell_angle_beta 90
_cell_angle_gamma 120
_cell_formula_units_Z 1
_cell_length_a 4.13
_cell_length_b 4.13
_cell_length_c 7.145
_cell_volume 105.544
_citation_journal_id_ASTM UFZHAT
_cod_data_source_file Gladyshevskii_UFZHAT_1967_1720.cif
_cod_data_source_block Al2Ca1Si2
_cod_original_cell_volume 105.5439
_cod_original_formula_sum 'Al2 Ca1 Si2'
_cod_database_code 1529999

loop_
_symmetry_equiv_pos_as_xyz
x,y,z
-y,x-y,z
-x+y,-x,z
y,x,-z
-x,-x+y,-z
x-y,-y,-z
-x,-y,-z
y,-x+y,-z
x-y,x,-z
-y,-x,z
x,x-y,z
-x+y,y,z

loop_
_atom_site_label
_atom_site_type_symbol
_atom_site_fract_x
_atom_site_fract_y
_atom_site_fract_z
_atom_site_occupancy
_atom_site_U_iso_or_equiv
Ca1 Ca+2 0 0 0 1 0.0
Al1 Al+3 0.3333 0.6667 0.63 1 0.0
Si1 Si-4 0.3333 0.6667 0.27 1 0.0
